data_7238572
loop_
_publ_author_name
'Mir\'o Sabat\'e, Carles'
'Delalu, Henri'
'Forquet, Val\'erian'
'Jeanneau, Erwann'

_publ_section_title
;
 Salts of 1-(chloromethyl)-1,1-dimethylhydrazine and ionic liquids
;
_journal_issue 9
_journal_name_full 'RSC Advances'
_journal_page_first 3691
_journal_paper_doi 10.1039/c2ra00968d
_journal_volume 2
_journal_year 2012
_chemical_formula_moiety '2(C3 H10 Cl N2), C2 N10'
_chemical_formula_sum 'C8 H20 Cl2 N14'
_chemical_formula_weight 383.25
_space_group_IT_number 2
_space_group_name_Hall '-P 1'
_space_group_name_H-M_alt 'P -1'
_symmetry_cell_setting triclinic
_symmetry_space_group_name_Hall '-P 1'
_symmetry_space_group_name_H-M 'P -1'
_atom_sites_solution_hydrogens geom
_atom_sites_solution_primary direct
_cell_angle_alpha 80.981(5)
_cell_angle_beta 83.470(5)
_cell_angle_gamma 71.379(6)
_cell_formula_units_Z 2
_cell_length_a 8.8517(6)
_cell_length_b 8.8720(6)
_cell_length_c 11.5295(7)
_cell_measurement_reflns_used 13863
_cell_measurement_temperature 110
_cell_measurement_theta_max 29.4196
_cell_measurement_theta_min 3.5798
_cell_volume 845.47(10)
_computing_cell_refinement
;
CrysAlisPro, Oxford Diffraction Ltd.,
Version 1.171.34.44 (release 25-10-2010 CrysAlis171 .NET)
(compiled Oct 25 2010,18:11:34)
;
_computing_data_collection
;
CrysAlisPro, Oxford Diffraction Ltd.,
Version 1.171.34.44 (release 25-10-2010 CrysAlis171 .NET)
(compiled Oct 25 2010,18:11:34)
;
_computing_data_reduction
;
CrysAlisPro, Oxford Diffraction Ltd.,
Version 1.171.34.44 (release 25-10-2010 CrysAlis171 .NET)
(compiled Oct 25 2010,18:11:34)
;
_computing_molecular_graphics 'CAMERON (Watkin et al., 1996)'
_computing_publication_material 'CRYSTALS (Betteridge et al., 2003)'
_computing_structure_refinement 'CRYSTALS (Betteridge et al., 2003)'
_computing_structure_solution 'Superflip (Palatinus & Chapuis, 2007)'
_diffrn_ambient_temperature 110
_diffrn_detector_area_resol_mean 10.4685
_diffrn_measured_fraction_theta_full 0.995
_diffrn_measured_fraction_theta_max 0.918
_diffrn_measurement_device_type 'Xcalibur, Atlas, Gemini ultra'
_diffrn_measurement_method \w
_diffrn_radiation_monochromator graphite
_diffrn_radiation_source 'Enhance (Mo) X-ray Source'
_diffrn_radiation_type 'Mo K\a'
_diffrn_radiation_wavelength 0.7107
_diffrn_reflns_av_R_equivalents 0.065
_diffrn_reflns_limit_h_max 12
_diffrn_reflns_limit_h_min -11
_diffrn_reflns_limit_k_max 12
_diffrn_reflns_limit_k_min -12
_diffrn_reflns_limit_l_max 15
_diffrn_reflns_limit_l_min -15
_diffrn_reflns_number 21463
_diffrn_reflns_theta_full 27.124
_diffrn_reflns_theta_max 29.483
_diffrn_reflns_theta_min 3.587
_diffrn_standards_number 0
_exptl_absorpt_coefficient_mu 0.410
_exptl_absorpt_correction_T_max 0.947
_exptl_absorpt_correction_T_min 0.881
_exptl_absorpt_correction_type analytical
_exptl_absorpt_process_details
;
CrysAlisPro, Oxford Diffraction Ltd.,
Version 1.171.34.44 (release 25-10-2010 CrysAlis171 .NET)
(compiled Oct 25 2010,18:11:34)
Analytical numeric absorption correction using a multifaceted crystal
model based on expressions derived by R.C. Clark & J.S. Reid.
(Clark, R. C. & Reid, J. S. (1995). Acta Cryst. A51, 887-897)
;
_exptl_crystal_colour yellow
_exptl_crystal_density_diffrn 1.505
_exptl_crystal_density_method 'not measured'
_exptl_crystal_description block
_exptl_crystal_F_000 400
_exptl_crystal_size_max 0.471
_exptl_crystal_size_mid 0.242
_exptl_crystal_size_min 0.162
_refine_diff_density_max 0.44
_refine_diff_density_min -0.55
_refine_ls_extinction_method None
_refine_ls_goodness_of_fit_ref 0.9694
_refine_ls_hydrogen_treatment none
_refine_ls_matrix_type full
_refine_ls_number_parameters 217
_refine_ls_number_reflns 4325
_refine_ls_number_restraints 0
_refine_ls_R_factor_all 0.0621
_refine_ls_R_factor_gt 0.0541
_refine_ls_shift/su_max 0.0003082
_refine_ls_shift/su_mean 0.0000305
_refine_ls_structure_factor_coef Fsqd
_refine_ls_weighting_details
;
Method, part 1, Chebychev polynomial, (Watkin, 1994, Prince, 1982)
[weight] = 1.0/[A~0~*T~0~(x)+A~1~*T~1~(x) ... +A~n-1~]*T~n-1~(x)]
where A~i~ are the Chebychev coefficients listed below and x= Fcalc/Fmax
Method = Robust Weighting (Prince, 1982)
W = [weight] * [1-(deltaF/6*sigmaF)^2^]^2^
A~i~ are:
0.251E+04 0.420E+04 0.253E+04 0.101E+04 208.
;
_refine_ls_weighting_scheme calc
_refine_ls_wR_factor_all 0.1588
_refine_ls_wR_factor_gt 0.1321
_refine_ls_wR_factor_ref 0.1588
_reflns_limit_h_max 12
_reflns_limit_h_min -11
_reflns_limit_k_max 12
_reflns_limit_k_min -11
_reflns_limit_l_max 15
_reflns_limit_l_min 0
_reflns_number_gt 3726
_reflns_number_total 4325
_reflns_threshold_expression I>2.0\s(I)
_oxford_diffrn_Wilson_B_factor 2.37
_oxford_diffrn_Wilson_scale 0.02
_oxford_refine_ls_r_factor_ref 0.0621
_oxford_refine_ls_scale 6.71(19)
_oxford_reflns_number_all 4325
_oxford_reflns_threshold_expression_ref I>-10.0\s(I)
_cod_data_source_file c2ra00968d.txt
_cod_data_source_block '[Me2N(CH2Cl)NH2]2(C2N10)'
_cod_original_sg_symbol_H-M 'P -1 '
_cod_database_code 7238572

loop_
_symmetry_equiv_pos_as_xyz
x,y,z
-x,-y,-z

loop_
_atom_site_label
_atom_site_type_symbol
_atom_site_fract_x
_atom_site_fract_y
_atom_site_fract_z
_atom_site_U_iso_or_equiv
_atom_site_occupancy
_atom_site_adp_type
_atom_site_refinement_flags_posn
Cl1 Cl 0.79562(7) -0.07598(6) 0.39115(4) 0.0291 1.0000 Uani .
C2 C 0.8236(3) -0.2548(2) 0.48851(17) 0.0217 1.0000 Uani .
N3 N 0.7869(2) -0.22252(19) 0.61513(15) 0.0179 1.0000 Uani .
C4 C 0.8059(3) -0.3824(2) 0.68887(18) 0.0237 1.0000 Uani .
C5 C 0.8993(2) -0.1466(2) 0.6520(2) 0.0246 1.0000 Uani .
N6 N 0.6264(2) -0.1227(2) 0.64218(15) 0.0199 1.0000 Uani .
Cl7 Cl 0.62461(7) 0.15756(8) 0.13129(4) 0.0322 1.0000 Uani .
C8 C 0.7818(3) 0.1282(3) 0.01963(18) 0.0243 1.0000 Uani .
N9 N 0.7203(2) 0.1926(2) -0.10037(14) 0.0180 1.0000 Uani .
C10 C 0.6085(2) 0.1094(2) -0.12792(18) 0.0218 1.0000 Uani .
C11 C 0.6409(3) 0.3704(2) -0.1114(2) 0.0248 1.0000 Uani .
N12 N 0.8624(2) 0.1483(2) -0.18037(15) 0.0214 1.0000 Uani .
N13 N 0.7681(2) 0.3702(2) 0.49377(15) 0.0201 1.0000 Uani .
N14 N 0.7125(2) 0.2818(2) 0.58240(16) 0.0215 1.0000 Uani .
N15 N 0.5884(2) 0.2477(2) 0.55049(15) 0.0218 1.0000 Uani .
N16 N 0.5605(2) 0.3143(2) 0.43945(16) 0.0208 1.0000 Uani .
C17 C 0.6722(2) 0.3882(2) 0.40730(16) 0.0172 1.0000 Uani .
N18 N 0.68042(19) 0.46619(19) 0.29170(15) 0.0194 1.0000 Uani .
N19 N 0.7957(2) 0.5246(2) 0.27273(15) 0.0199 1.0000 Uani .
C20 C 0.8137(2) 0.5963(2) 0.15619(17) 0.0177 1.0000 Uani .
N21 N 0.7390(2) 0.5934(2) 0.06250(15) 0.0253 1.0000 Uani .
N22 N 0.8025(2) 0.6755(2) -0.02590(17) 0.0267 1.0000 Uani .
N23 N 0.9114(2) 0.7247(2) 0.01421(16) 0.0252 1.0000 Uani .
N24 N 0.9208(2) 0.6752(2) 0.12920(17) 0.0254 1.0000 Uani .
H21 H 0.9340 -0.3211 0.4796 0.0258 1.0000 Uiso R
H22 H 0.7529 -0.3103 0.4704 0.0257 1.0000 Uiso R
H43 H 0.7817 -0.3658 0.7705 0.0357 1.0000 Uiso R
H42 H 0.9145 -0.4497 0.6751 0.0353 1.0000 Uiso R
H41 H 0.7321 -0.4285 0.6640 0.0356 1.0000 Uiso R
H53 H 0.8783 -0.1371 0.7346 0.0363 1.0000 Uiso R
H52 H 1.0079 -0.2109 0.6363 0.0364 1.0000 Uiso R
H51 H 0.8801 -0.0421 0.6086 0.0367 1.0000 Uiso R
H82 H 0.8538 0.1834 0.0335 0.0282 1.0000 Uiso R
H81 H 0.8364 0.0153 0.0206 0.0291 1.0000 Uiso R
H113 H 0.6110 0.4081 -0.1906 0.0365 1.0000 Uiso R
H111 H 0.7141 0.4221 -0.0917 0.0365 1.0000 Uiso R
H112 H 0.5474 0.3904 -0.0586 0.0371 1.0000 Uiso R
H103 H 0.5835 0.1444 -0.2091 0.0325 1.0000 Uiso R
H102 H 0.6601 -0.0046 -0.1166 0.0325 1.0000 Uiso R
H101 H 0.5126 0.1366 -0.0773 0.0322 1.0000 Uiso R
H121 H 0.9305 0.1990 -0.1738 0.0265 1.0000 Uiso R
H122 H 0.8412 0.1764 -0.2527 0.0261 1.0000 Uiso R
H61 H 0.6066 -0.0284 0.6033 0.0248 1.0000 Uiso R
H62 H 0.5532 -0.1568 0.6212 0.0252 1.0000 Uiso R

loop_
_atom_site_aniso_label
_atom_site_aniso_U_11
_atom_site_aniso_U_22
_atom_site_aniso_U_33
_atom_site_aniso_U_23
_atom_site_aniso_U_13
_atom_site_aniso_U_12
Cl1 0.0359(3) 0.0262(3) 0.0223(3) 0.0022(2) 0.0027(2) -0.0094(2)
C2 0.0267(9) 0.0197(8) 0.0182(9) -0.0026(7) -0.0004(7) -0.0069(7)
N3 0.0188(7) 0.0163(7) 0.0196(7) -0.0028(6) -0.0031(6) -0.0056(6)
C4 0.0333(11) 0.0170(8) 0.0214(9) 0.0019(7) -0.0080(8) -0.0087(7)
C5 0.0200(9) 0.0230(9) 0.0344(11) -0.0090(8) -0.0050(8) -0.0080(7)
N6 0.0160(7) 0.0198(7) 0.0237(8) -0.0027(6) -0.0020(6) -0.0052(6)
Cl7 0.0344(3) 0.0454(3) 0.0192(3) -0.0036(2) 0.0035(2) -0.0177(3)
C8 0.0247(9) 0.0323(10) 0.0174(9) 0.0007(7) -0.0018(7) -0.0126(8)
N9 0.0205(7) 0.0189(7) 0.0165(7) -0.0014(6) -0.0016(6) -0.0089(6)
C10 0.0236(9) 0.0220(8) 0.0241(9) -0.0039(7) -0.0007(7) -0.0129(7)
C11 0.0268(10) 0.0185(8) 0.0302(10) -0.0033(7) -0.0017(8) -0.0087(7)
N12 0.0222(8) 0.0259(8) 0.0184(8) -0.0039(6) 0.0016(6) -0.0111(6)
N13 0.0206(7) 0.0204(7) 0.0199(8) -0.0025(6) -0.0030(6) -0.0066(6)
N14 0.0228(8) 0.0205(7) 0.0218(8) -0.0008(6) -0.0034(6) -0.0078(6)
N15 0.0254(8) 0.0200(7) 0.0214(8) -0.0018(6) -0.0015(6) -0.0095(6)
N16 0.0219(8) 0.0199(7) 0.0218(8) -0.0019(6) -0.0020(6) -0.0081(6)
C17 0.0168(8) 0.0175(8) 0.0176(8) -0.0037(6) -0.0016(6) -0.0050(6)
N18 0.0169(7) 0.0189(7) 0.0225(8) -0.0023(6) -0.0035(6) -0.0054(6)
N19 0.0210(8) 0.0202(7) 0.0199(8) -0.0022(6) -0.0029(6) -0.0080(6)
C20 0.0167(8) 0.0171(8) 0.0196(8) -0.0022(6) -0.0038(6) -0.0049(6)
N21 0.0268(9) 0.0354(10) 0.0174(8) -0.0019(7) -0.0026(6) -0.0150(7)
N22 0.0276(9) 0.0326(9) 0.0212(8) -0.0015(7) -0.0024(7) -0.0118(7)
N23 0.0285(9) 0.0248(8) 0.0232(9) 0.0031(7) -0.0024(7) -0.0120(7)
N24 0.0288(9) 0.0266(9) 0.0254(9) 0.0014(7) -0.0047(7) -0.0160(7)

loop_
_atom_type_symbol
_atom_type_scat_dispersion_real
_atom_type_scat_dispersion_imag
_atom_type_scat_Cromer_Mann_a1
_atom_type_scat_Cromer_Mann_b1
_atom_type_scat_Cromer_Mann_a2
_atom_type_scat_Cromer_Mann_b2
_atom_type_scat_Cromer_Mann_a3
_atom_type_scat_Cromer_Mann_b3
_atom_type_scat_Cromer_Mann_a4
_atom_type_scat_Cromer_Mann_b4
_atom_type_scat_Cromer_Mann_c
_atom_type_scat_source
C 0.0033 0.0016 2.3100 20.8439 1.0200 10.2075 1.5886 0.5687 0.8650 51.6512 0.2156 'International Tables Vol C 4.2.6.8 and 6.1.1.4'
H 0.0000 0.0000 0.4930 10.5109 0.3229 26.1257 0.1402 3.1424 0.0408 57.7998 0.0030 'International Tables Vol C 4.2.6.8 and 6.1.1.4'
N 0.0061 0.0033 12.2126 0.0057 3.1322 9.8933 2.0125 28.9975 1.1663 0.5826 -11.5290 'International Tables Vol C 4.2.6.8 and 6.1.1.4'
O 0.0106 0.0060 3.0485 13.2771 2.2868 5.7011 1.5463 0.3239 0.8670 32.9089 0.2508 'International Tables Vol C 4.2.6.8 and 6.1.1.4'
Cl 0.1484 0.1585 11.4604 0.0104 7.1964 1.1662 6.2556 18.5194 1.6455 47.7784 -9.5574 'International Tables Vol C 4.2.6.8 and 6.1.1.4'

loop_
_geom_angle_atom_site_label_1
_geom_angle_atom_site_label_2
_geom_angle_atom_site_label_3
_geom_angle
_geom_angle_publ_flag
Cl1 C2 N3 111.61(13) yes
Cl1 C2 H21 109.2 no
N3 C2 H21 108.3 no
Cl1 C2 H22 108.9 no
N3 C2 H22 108.6 no
H21 C2 H22 110.3 no
C2 N3 C4 106.69(15) yes
C2 N3 C5 111.67(16) yes
C4 N3 C5 109.22(15) yes
C2 N3 N6 114.89(15) yes
C4 N3 N6 106.65(15) yes
C5 N3 N6 107.50(14) yes
N3 C4 H43 108.8 no
N3 C4 H42 108.1 no
H43 C4 H42 111.5 no
N3 C4 H41 107.7 no
H43 C4 H41 110.4 no
H42 C4 H41 110.3 no
N3 C5 H53 109.0 no
N3 C5 H52 109.8 no
H53 C5 H52 110.2 no
N3 C5 H51 108.1 no
H53 C5 H51 109.3 no
H52 C5 H51 110.3 no
N3 N6 H61 112.1 no
N3 N6 H62 113.4 no
H61 N6 H62 102.4 no
Cl7 C8 N9 111.52(14) yes
Cl7 C8 H82 108.7 no
N9 C8 H82 108.5 no
Cl7 C8 H81 109.5 no
N9 C8 H81 108.0 no
H82 C8 H81 110.6 no
C8 N9 C10 111.15(15) yes
C8 N9 C11 111.38(16) yes
C10 N9 C11 110.50(15) yes
C8 N9 N12 103.90(15) yes
C10 N9 N12 107.38(14) yes
C11 N9 N12 112.31(15) yes
N9 C10 H103 108.0 no
N9 C10 H102 109.0 no
H103 C10 H102 110.0 no
N9 C10 H101 109.8 no
H103 C10 H101 109.9 no
H102 C10 H101 110.0 no
N9 C11 H113 108.9 no
N9 C11 H111 109.4 no
H113 C11 H111 110.3 no
N9 C11 H112 107.8 no
H113 C11 H112 109.6 no
H111 C11 H112 110.8 no
N9 N12 H121 112.9 no
N9 N12 H122 112.4 no
H121 N12 H122 102.2 no
N14 N13 C17 103.99(16) yes
N13 N14 N15 110.24(16) yes
N14 N15 N16 108.92(16) yes
N15 N16 C17 104.61(16) yes
N16 C17 N13 112.25(17) yes
N16 C17 N18 119.27(17) yes
N13 C17 N18 128.43(17) yes
C17 N18 N19 112.14(16) yes
N18 N19 C20 114.06(16) yes
N19 C20 N21 128.58(18) yes
N19 C20 N24 119.14(17) yes
N21 C20 N24 112.25(18) yes
C20 N21 N22 104.32(17) yes
N21 N22 N23 109.46(17) yes
N22 N23 N24 109.34(17) yes
N23 N24 C20 104.62(17) yes

loop_
_geom_bond_atom_site_label_1
_geom_bond_atom_site_label_2
_geom_bond_distance
_geom_bond_publ_flag
Cl1 C2 1.758(2) yes
C2 N3 1.511(2) yes
C2 H21 0.970 no
C2 H22 0.968 no
N3 C4 1.505(2) yes
N3 C5 1.497(2) yes
N3 N6 1.443(2) yes
C4 H43 0.965 no
C4 H42 0.967 no
C4 H41 0.962 no
C5 H53 0.960 no
C5 H52 0.962 no
C5 H51 0.955 no
N6 H61 0.859 no
N6 H62 0.868 no
Cl7 C8 1.769(2) yes
C8 N9 1.504(2) yes
C8 H82 0.959 no
C8 H81 0.962 no
N9 C10 1.496(2) yes
N9 C11 1.500(2) yes
N9 N12 1.457(2) yes
C10 H103 0.966 no
C10 H102 0.962 no
C10 H101 0.959 no
C11 H113 0.959 no
C11 H111 0.968 no
C11 H112 0.955 no
N12 H121 0.874 no
N12 H122 0.856 no
N13 N14 1.335(2) yes
N13 C17 1.340(2) yes
N14 N15 1.331(2) yes
N15 N16 1.338(2) yes
N16 C17 1.342(3) yes
C17 N18 1.408(2) yes
N18 N19 1.269(2) yes
N19 C20 1.408(3) yes
C20 N21 1.336(2) yes
C20 N24 1.332(2) yes
N21 N22 1.335(3) yes
N22 N23 1.329(3) yes
N23 N24 1.333(3) yes

loop_
_geom_hbond_atom_site_label_D
_geom_hbond_atom_site_label_H
_geom_hbond_atom_site_label_A
_geom_hbond_site_symmetry_A
_geom_hbond_angle_DHA
_geom_hbond_distance_DH
_geom_hbond_distance_HA
_geom_hbond_distance_DA
_geom_hbond_publ_flag
C2 H21 N13 2_756 149.42(6) 0.97 2.58 3.449(3) yes
C4 H43 N22 1_546 163.16(7) 0.96 2.47 3.403(3) yes
C4 H42 N19 2_756 146.33(6) 0.97 2.55 3.400(3) yes
C5 H52 N13 2_756 152.78(6) 0.96 2.53 3.409(3) yes
C8 H82 N23 2_765 153.93(7) 0.96 2.44 3.331(3) yes
C8 H81 N23 1_545 166.04(6) 0.96 2.46 3.401(3) yes
C11 H111 N21 . 140 0.97 2.58 3.380(3) yes
C11 H112 N21 2_665 137.42(7) 0.96 2.50 3.266(3) yes
N12 H121 N24 2_765 170.65(7) 0.87 2.12 2.991(3) yes
N12 H122 N14 1_554 162.89(6) 0.86 2.25) 3.074(3) yes
N6 H61 N15 . 161 0.86 2.39 3.212(3) yes
N6 H62 N16 2_656 160.46(6) 0.87 2.20 3.027(3) yes
